data_4038982
loop_
_publ_author_name
'Faoro, Eliandro'
'de Oliveira, Gelson Manzoni'
'Lang, Ernesto Schulz'
'Pereira, Cesar Bicca'

_publ_section_title
;
 Synthesis and structural features of new aryltellurenyl iodides
;
_journal_issue 10-11
_journal_name_full 'Journal of Organometallic Chemistry'
_journal_page_first 1480
_journal_page_last 1486
_journal_paper_doi 10.1016/j.jorganchem.2010.03.004
_journal_volume 695
_journal_year 2010
_chemical_formula_moiety 'C20 H26 I2 Te2'
_chemical_formula_sum 'C20 H26 I2 Te2'
_chemical_formula_weight 775.41
_chemical_name_common RTeI
_chemical_name_systematic
;
 '2,3,4,6-tetramethylphenyltellurium iodine'
;
_space_group_IT_number 2
_space_group_name_Hall '-P 1'
_space_group_name_H-M_alt 'P -1'
_symmetry_cell_setting triclinic
_symmetry_space_group_name_Hall '-P 1'
_symmetry_space_group_name_H-M 'P -1'
_atom_sites_solution_hydrogens geom
_atom_sites_solution_primary direct
_atom_sites_solution_secondary difmap
_audit_conform_dict_location ftp://ftp.iucr.org/pub/cif_core.dic
_audit_conform_dict_name cif_core.dic
_audit_conform_dict_version 2.3
_audit_creation_date 2009-11-12T23:01:14-00:00
_audit_creation_method 'WinGX routine CIF_UPDATE'
_cell_angle_alpha 92.9190(10)
_cell_angle_beta 111.4130(10)
_cell_angle_gamma 109.8660(10)
_cell_formula_units_Z 1
_cell_length_a 7.44810(10)
_cell_length_b 9.1083(2)
_cell_length_c 9.3839(2)
_cell_measurement_reflns_used 4168
_cell_measurement_temperature 170(2)
_cell_measurement_theta_max 29.68
_cell_measurement_theta_min 2.38
_cell_volume 546.143(19)
_computing_cell_refinement 'Bruker SAINT'
_computing_data_collection 'Bruker APEX II/BIS/COSMO'
_computing_data_reduction 'Bruker SADABS'
_computing_molecular_graphics 'CRYSTAL IMPACT DIAMOND 3'
_computing_publication_material 'WINGX publication routines (Farrugia, 1999)'
_computing_structure_refinement 'SHELXL-97 (Sheldrick, 1997)'
_computing_structure_solution 'Bruker SHELXS-97 (Sheldrick, 1997)'
_diffrn_ambient_temperature 170(2)
_diffrn_measured_fraction_theta_full 0.929
_diffrn_measured_fraction_theta_max 0.929
_diffrn_measurement_device_type 'Bruker APEX-II CCD'
_diffrn_measurement_method '\f and \w scans'
_diffrn_radiation_monochromator graphite
_diffrn_radiation_type MoK\a
_diffrn_radiation_wavelength 0.71073
_diffrn_reflns_av_R_equivalents 0.013
_diffrn_reflns_av_unetI/netI 0.0179
_diffrn_reflns_limit_h_max 10
_diffrn_reflns_limit_h_min -6
_diffrn_reflns_limit_k_max 12
_diffrn_reflns_limit_k_min -12
_diffrn_reflns_limit_l_max 12
_diffrn_reflns_limit_l_min -13
_diffrn_reflns_number 5165
_diffrn_reflns_theta_full 29.68
_diffrn_reflns_theta_max 29.68
_diffrn_reflns_theta_min 3.1
_diffrn_standards_number 0
_exptl_absorpt_coefficient_mu 5.498
_exptl_absorpt_correction_T_max 0.468
_exptl_absorpt_correction_T_min 0.328
_exptl_absorpt_correction_type gaussian
_exptl_absorpt_process_details SADABS
_exptl_crystal_colour black
_exptl_crystal_density_diffrn 2.358
_exptl_crystal_density_meas 2.358
_exptl_crystal_density_method 'not measured'
_exptl_crystal_description block
_exptl_crystal_F_000 356
_exptl_crystal_size_max 0.432
_exptl_crystal_size_mid 0.175
_exptl_crystal_size_min 0.138
_refine_diff_density_max 0.652
_refine_diff_density_min -0.682
_refine_diff_density_rms 0.119
_refine_ls_extinction_method none
_refine_ls_goodness_of_fit_ref 1.157
_refine_ls_hydrogen_treatment constr
_refine_ls_matrix_type full
_refine_ls_number_parameters 109
_refine_ls_number_reflns 2879
_refine_ls_number_restraints 0
_refine_ls_restrained_S_all 1.157
_refine_ls_R_factor_all 0.0204
_refine_ls_R_factor_gt 0.0191
_refine_ls_shift/su_max 0.001
_refine_ls_shift/su_mean 0
_refine_ls_structure_factor_coef Fsqd
_refine_ls_weighting_details 'calc w=1/[\s^2^(Fo^2^)+(0.0192P)^2^+1.0859P] where P=(Fo^2^+2Fc^2^)/3'
_refine_ls_weighting_scheme calc
_refine_ls_wR_factor_gt 0.0516
_refine_ls_wR_factor_ref 0.0522
_reflns_number_gt 2727
_reflns_number_total 3097
_reflns_threshold_expression >2sigma(I)
_cod_data_source_file JOC-2010-695-1480.cif
_cod_data_source_block comp-1
_cod_depositor_comments
;
The following automatic conversions were performed:

data item '_symmetry_cell_setting' value 'Triclinic' was changed to
'triclinic' in accordance with the built-in table derived from the
CIF Core dictionary named 'cif_core.dic' version 2.4.5 last updated
on 2014-11-21.

Automatic conversion script
Id: cif_fix_values 8738 2021-04-28 16:35:53Z antanas 
;
_cod_original_cell_volume 546.142(18)
_cod_original_sg_symbol_Hall -P1
_cod_original_sg_symbol_H-M P-1
_cod_database_code 4038982

loop_
_symmetry_equiv_pos_as_xyz
'x, y, z'
'-x, -y, -z'

loop_
_atom_site_label
_atom_site_type_symbol
_atom_site_fract_x
_atom_site_fract_y
_atom_site_fract_z
_atom_site_U_iso_or_equiv
_atom_site_adp_type
_atom_site_occupancy
_atom_site_symmetry_multiplicity
_atom_site_calc_flag
_atom_site_refinement_flags
_atom_site_disorder_assembly
_atom_site_disorder_group
Te1 Te 0.76496(3) 0.38878(2) 0.95367(2) 0.01701(5) Uani 1 1 d . . .
I1 I 0.34754(3) 0.33588(2) 0.78725(2) 0.02134(6) Uani 1 1 d . . .
C12 C 0.7537(4) 0.0649(3) 0.8299(3) 0.0160(5) Uani 1 1 d . . .
C11 C 0.7705(4) 0.2154(3) 0.7936(3) 0.0149(5) Uani 1 1 d . . .
C18 C 0.7243(6) -0.2162(4) 0.7490(4) 0.0303(7) Uani 1 1 d . . .
H18A H 0.7126 -0.2257 0.847 0.045 Uiso 1 1 calc R . .
H18B H 0.8433 -0.237 0.7515 0.045 Uiso 1 1 calc R . .
H18C H 0.6001 -0.2919 0.6663 0.045 Uiso 1 1 calc R . .
C17 C 0.7338(5) 0.0146(4) 0.9762(4) 0.0236(6) Uani 1 1 d . . .
H17A H 0.7246 -0.0932 0.9747 0.035 Uiso 1 1 calc R . .
H17B H 0.61 0.0216 0.9805 0.035 Uiso 1 1 calc R . .
H17C H 0.854 0.0835 1.0662 0.035 Uiso 1 1 calc R . .
C16 C 0.7877(4) 0.2551(3) 0.6547(3) 0.0160(5) Uani 1 1 d . . .
C14 C 0.7708(5) -0.0089(3) 0.5861(3) 0.0212(5) Uani 1 1 d . . .
H14 H 0.7715 -0.0847 0.5162 0.025 Uiso 1 1 calc R . .
C15 C 0.7899(4) 0.1403(3) 0.5505(3) 0.0172(5) Uani 1 1 d . . .
C13 C 0.7508(4) -0.0494(3) 0.7212(4) 0.0197(5) Uani 1 1 d . . .
C20 C 0.7997(5) 0.4156(4) 0.6137(4) 0.0243(6) Uani 1 1 d . . .
H20A H 0.7965 0.4805 0.696 0.036 Uiso 1 1 calc R . .
H20B H 0.6828 0.4012 0.518 0.036 Uiso 1 1 calc R . .
H20C H 0.9273 0.4671 0.6012 0.036 Uiso 1 1 calc R . .
C19 C 0.8135(5) 0.1726(4) 0.4009(4) 0.0267(6) Uani 1 1 d . . .
H19A H 0.8254 0.2796 0.3914 0.04 Uiso 1 1 calc R . .
H19B H 0.6932 0.0991 0.3137 0.04 Uiso 1 1 calc R . .
H19C H 0.9367 0.1597 0.4024 0.04 Uiso 1 1 calc R . .

loop_
_atom_site_aniso_label
_atom_site_aniso_U_11
_atom_site_aniso_U_22
_atom_site_aniso_U_33
_atom_site_aniso_U_23
_atom_site_aniso_U_13
_atom_site_aniso_U_12
Te1 0.01764(9) 0.01723(9) 0.01643(9) -0.00094(6) 0.00598(7) 0.00868(7)
I1 0.01653(9) 0.02333(10) 0.02181(9) -0.00281(7) 0.00492(7) 0.00912(7)
C12 0.0132(11) 0.0151(12) 0.0210(12) 0.0032(9) 0.0074(10) 0.0065(9)
C11 0.0138(11) 0.0135(11) 0.0169(11) -0.0004(9) 0.0050(9) 0.0064(9)
C18 0.0307(16) 0.0154(13) 0.0451(19) 0.0047(13) 0.0141(15) 0.0109(12)
C17 0.0258(14) 0.0251(14) 0.0271(14) 0.0130(12) 0.0148(12) 0.0126(12)
C16 0.0145(11) 0.0136(11) 0.0190(12) 0.0011(9) 0.0062(10) 0.0053(9)
C14 0.0192(13) 0.0165(12) 0.0252(14) -0.0047(10) 0.0070(11) 0.0071(10)
C15 0.0139(11) 0.0187(13) 0.0170(12) -0.0011(10) 0.0057(10) 0.0054(10)
C13 0.0185(12) 0.0135(12) 0.0275(14) 0.0019(10) 0.0084(11) 0.0079(10)
C20 0.0356(16) 0.0186(13) 0.0221(13) 0.0076(11) 0.0131(13) 0.0123(12)
C19 0.0299(16) 0.0338(17) 0.0200(13) 0.0020(12) 0.0125(12) 0.0144(14)

loop_
_atom_type_symbol
_atom_type_description
_atom_type_scat_dispersion_real
_atom_type_scat_dispersion_imag
_atom_type_scat_source
C C 0.0033 0.0016 'International Tables Vol C Tables 4.2.6.8 and 6.1.1.4'
H H 0 0 'International Tables Vol C Tables 4.2.6.8 and 6.1.1.4'
Te Te -0.5308 1.6751 'International Tables Vol C Tables 4.2.6.8 and 6.1.1.4'
I I -0.4742 1.8119 'International Tables Vol C Tables 4.2.6.8 and 6.1.1.4'

loop_
_geom_angle_atom_site_label_1
_geom_angle_atom_site_label_2
_geom_angle_atom_site_label_3
_geom_angle
_geom_angle_site_symmetry_1
_geom_angle_site_symmetry_3
C11 Te1 I1 95.08(7) . .
C11 Te1 Te1 93.23(7) . 2_767
I1 Te1 Te1 147.247(11) . 2_767
C11 C12 C13 118.1(3) . .
C11 C12 C17 124.8(2) . .
C13 C12 C17 117.1(2) . .
C12 C11 C16 122.2(2) . .
C12 C11 Te1 118.77(19) . .
C16 C11 Te1 119.07(19) . .
C13 C18 H18A 109.5 . .
C13 C18 H18B 109.5 . .
H18A C18 H18B 109.5 . .
C13 C18 H18C 109.5 . .
H18A C18 H18C 109.5 . .
H18B C18 H18C 109.5 . .
C12 C17 H17A 109.5 . .
C12 C17 H17B 109.5 . .
H17A C17 H17B 109.5 . .
C12 C17 H17C 109.5 . .
H17A C17 H17C 109.5 . .
H17B C17 H17C 109.5 . .
C15 C16 C11 118.5(2) . .
C15 C16 C20 119.4(2) . .
C11 C16 C20 122.1(2) . .
C13 C14 C15 122.6(3) . .
C13 C14 H14 118.7 . .
C15 C14 H14 118.7 . .
C14 C15 C16 119.1(3) . .
C14 C15 C19 118.3(3) . .
C16 C15 C19 122.6(3) . .
C14 C13 C12 119.5(3) . .
C14 C13 C18 119.4(3) . .
C12 C13 C18 121.1(3) . .
C16 C20 H20A 109.5 . .
C16 C20 H20B 109.5 . .
H20A C20 H20B 109.5 . .
C16 C20 H20C 109.5 . .
H20A C20 H20C 109.5 . .
H20B C20 H20C 109.5 . .
C15 C19 H19A 109.5 . .
C15 C19 H19B 109.5 . .
H19A C19 H19B 109.5 . .
C15 C19 H19C 109.5 . .
H19A C19 H19C 109.5 . .
H19B C19 H19C 109.5 . .

loop_
_geom_bond_atom_site_label_1
_geom_bond_atom_site_label_2
_geom_bond_distance
_geom_bond_site_symmetry_2
Te1 C11 2.145(3) .
Te1 I1 2.7743(3) .
Te1 Te1 3.1458(4) 2_767
C12 C11 1.404(4) .
C12 C13 1.409(4) .
C12 C17 1.511(4) .
C11 C16 1.409(4) .
C18 C13 1.513(4) .
C18 H18A 0.96 .
C18 H18B 0.96 .
C18 H18C 0.96 .
C17 H17A 0.96 .
C17 H17B 0.96 .
C17 H17C 0.96 .
C16 C15 1.403(4) .
C16 C20 1.512(4) .
C14 C13 1.384(4) .
C14 C15 1.389(4) .
C14 H14 0.93 .
C15 C19 1.509(4) .
C20 H20A 0.96 .
C20 H20B 0.96 .
C20 H20C 0.96 .
C19 H19A 0.96 .
C19 H19B 0.96 .
C19 H19C 0.96 .
